data_1575060
loop_
_publ_author_name
'Iijima, Keisuke'
'Sugamata, Koh'
'Sasamori, Takahiro'

_publ_section_title
;
 Ferrocenyl Substituted Stannanethione and Stannaneselone
;
_journal_issue 13
_journal_name_full Molecules
_journal_page_first 2826
_journal_paper_doi 10.3390/molecules30132826
_journal_volume 30
_journal_year 2025
_chemical_formula_moiety 'C76 H98 Fe2 S4 Sn'
_chemical_formula_sum 'C76 H98 Fe2 S4 Sn'
_chemical_formula_weight 1370.17
_space_group_crystal_system monoclinic
_space_group_IT_number 14
_space_group_name_Hall '-P 2yn'
_space_group_name_H-M_alt 'P 1 21/n 1'
_atom_sites_solution_hydrogens geom
_audit_creation_method SHELXL-2018/1
_cell_angle_alpha 90
_cell_angle_beta 108.0180(10)
_cell_angle_gamma 90
_cell_formula_units_Z 4
_cell_length_a 15.4833(2)
_cell_length_b 22.5112(2)
_cell_length_c 20.9383(3)
_cell_measurement_reflns_used 84091
_cell_measurement_temperature 103(2)
_cell_measurement_theta_max 28.7780
_cell_measurement_theta_min 1.9220
_cell_volume 6940.10(15)
_computing_cell_refinement 'CrysAlisPro 1.171.42.49 (Rigaku OD, 2022)'
_computing_data_collection 'APEX2 (Bruker AXS, 2006)'
_computing_data_reduction 'CrysAlisPro 1.171.42.49 (Rigaku OD, 2022)'
_computing_molecular_graphics 'Yadokari-XG 2011 (Wakita Nemoto et al., 2011)'
_computing_publication_material 'Yadokari-XG 2011 (Wakita Nemoto et al., 2011)'
_computing_structure_refinement 'SHELXL-2018/1 (Sheldrick, 2018)'
_computing_structure_solution 'SHELXT-2018/1 (Sheldrick, 2018)'
_diffrn_ambient_temperature 103(2)
_diffrn_detector_area_resol_mean 8.333
_diffrn_measured_fraction_theta_full 0.999
_diffrn_measured_fraction_theta_max 0.955
_diffrn_measurement_device_type 'Bruker APEXII CCD area detector'
_diffrn_measurement_method 'phi and omega scans'
_diffrn_radiation_monochromator 'Bruker Helios multilayer confocal mirror'
_diffrn_radiation_source 'Incoatec ImS'
_diffrn_radiation_type MoK\a
_diffrn_radiation_wavelength 0.71073
_diffrn_reflns_av_R_equivalents 0.0316
_diffrn_reflns_av_unetI/netI 0.0174
_diffrn_reflns_Laue_measured_fraction_full 0.999
_diffrn_reflns_Laue_measured_fraction_max 0.955
_diffrn_reflns_limit_h_max 20
_diffrn_reflns_limit_h_min -20
_diffrn_reflns_limit_k_max 29
_diffrn_reflns_limit_k_min -30
_diffrn_reflns_limit_l_max 28
_diffrn_reflns_limit_l_min -28
_diffrn_reflns_number 113062
_diffrn_reflns_point_group_measured_fraction_full 0.999
_diffrn_reflns_point_group_measured_fraction_max 0.955
_diffrn_reflns_theta_full 25.242
_diffrn_reflns_theta_max 28.660
_diffrn_reflns_theta_min 1.653
_exptl_absorpt_coefficient_mu 0.931
_exptl_absorpt_correction_T_max 0.964
_exptl_absorpt_correction_T_min 0.913
_exptl_absorpt_correction_type multi-scan
_exptl_absorpt_process_details
;
CrysAlisPro 1.171.42.49 (Rigaku Oxford Diffraction, 2022)
Empirical absorption correction using spherical harmonics,
implemented in SCALE3 ABSPACK scaling algorithm.
;
_exptl_crystal_colour orange
_exptl_crystal_density_diffrn 1.311
_exptl_crystal_description prism
_exptl_crystal_F_000 2880
_exptl_crystal_size_max 0.100
_exptl_crystal_size_mid 0.080
_exptl_crystal_size_min 0.040
_refine_diff_density_max 1.933
_refine_diff_density_min -0.612
_refine_diff_density_rms 0.067
_refine_ls_extinction_method none
_refine_ls_goodness_of_fit_ref 1.069
_refine_ls_hydrogen_treatment constr
_refine_ls_matrix_type full
_refine_ls_number_parameters 772
_refine_ls_number_reflns 17073
_refine_ls_number_restraints 0
_refine_ls_restrained_S_all 1.069
_refine_ls_R_factor_all 0.0388
_refine_ls_R_factor_gt 0.0333
_refine_ls_shift/su_max 0.003
_refine_ls_shift/su_mean 0.000
_refine_ls_structure_factor_coef Fsqd
_refine_ls_weighting_details 'w=1/[\s^2^(Fo^2^)+(0.0274P)^2^+9.0052P] where P=(Fo^2^+2Fc^2^)/3'
_refine_ls_weighting_scheme calc
_refine_ls_wR_factor_gt 0.0742
_refine_ls_wR_factor_ref 0.0765
_reflns_Friedel_coverage 0.000
_reflns_number_gt 15423
_reflns_number_total 17073
_reflns_threshold_expression 'I > 2\s(I)'
_cod_data_source_file cifsrev.cif
_cod_data_source_block compound4a
_cod_original_sg_symbol_H-M 'P 21/n'
_cod_database_code 1575060
_shelx_shelxl_version_number 2018/1
_shelx_space_group_comment
;
The symmetry employed for this shelxl refinement is uniquely defined
by the following loop, which should always be used as a source of
symmetry information in preference to the above space-group names.
They are only intended as comments.
;
_shelx_estimated_absorpt_t_min 0.913
_shelx_estimated_absorpt_t_max 0.964

loop_
_space_group_symop_operation_xyz
'x, y, z'
'-x+1/2, y+1/2, -z+1/2'
'-x, -y, -z'
'x-1/2, -y-1/2, z-1/2'

loop_
_atom_site_label
_atom_site_type_symbol
_atom_site_fract_x
_atom_site_fract_y
_atom_site_fract_z
_atom_site_U_iso_or_equiv
_atom_site_adp_type
_atom_site_occupancy
_atom_site_site_symmetry_order
_atom_site_calc_flag
_atom_site_refinement_flags_posn
_atom_site_refinement_flags_adp
_atom_site_refinement_flags_occupancy
_atom_site_disorder_assembly
_atom_site_disorder_group
Sn1 Sn 0.46596(2) 0.58011(2) 0.21475(2) 0.01632(4) Uani 1 1 d . . . . .
S1 S 0.48006(3) 0.68784(2) 0.20204(3) 0.02264(10) Uani 1 1 d . . . . .
S2 S 0.35389(4) 0.69951(3) 0.12958(3) 0.03371(13) Uani 1 1 d . . . . .
S3 S 0.36190(4) 0.64015(3) 0.05763(3) 0.03347(13) Uani 1 1 d . . . . .
S4 S 0.35646(3) 0.55926(2) 0.10428(3) 0.02348(10) Uani 1 1 d . . . . .
C1 C 0.59103(12) 0.53359(8) 0.23005(9) 0.0168(3) Uani 1 1 d . . . . .
C2 C 0.68430(12) 0.55156(9) 0.24033(9) 0.0175(4) Uani 1 1 d . . . . .
C3 C 0.74028(13) 0.50034(9) 0.26431(10) 0.0203(4) Uani 1 1 d . . . . .
H1 H 0.804557 0.499253 0.275222 0.024 Uiso 1 1 calc R U . . .
C4 C 0.68427(13) 0.45142(9) 0.26917(10) 0.0208(4) Uani 1 1 d . . . . .
H2 H 0.704693 0.412522 0.284034 0.025 Uiso 1 1 calc R U . . .
C5 C 0.59185(13) 0.47112(9) 0.24774(9) 0.0183(4) Uani 1 1 d . . . . .
Fe1 Fe 0.64931(2) 0.48320(2) 0.17209(2) 0.01793(6) Uani 1 1 d . . . . .
C6 C 0.63493(17) 0.51478(11) 0.07737(11) 0.0310(5) Uani 1 1 d . . . . .
H3 H 0.625639 0.555129 0.063669 0.037 Uiso 1 1 calc R U . . .
C7 C 0.72032(17) 0.48620(12) 0.10389(12) 0.0356(5) Uani 1 1 d . . . . .
H4 H 0.778171 0.504005 0.111004 0.043 Uiso 1 1 calc R U . . .
C8 C 0.70398(18) 0.42657(12) 0.11782(13) 0.0369(6) Uani 1 1 d . . . . .
H5 H 0.749011 0.397239 0.135971 0.044 Uiso 1 1 calc R U . . .
C9 C 0.60857(17) 0.41808(11) 0.09998(11) 0.0321(5) Uani 1 1 d . . . . .
H6 H 0.578641 0.382122 0.104155 0.038 Uiso 1 1 calc R U . . .
C10 C 0.56591(15) 0.47258(11) 0.07489(10) 0.0282(5) Uani 1 1 d . . . . .
H7 H 0.502325 0.479654 0.059177 0.034 Uiso 1 1 calc R U . . .
C11 C 0.72364(13) 0.60919(9) 0.22836(10) 0.0192(4) Uani 1 1 d . . . . .
C12 C 0.67824(13) 0.64739(9) 0.17576(10) 0.0197(4) Uani 1 1 d . . . . .
H8 H 0.618966 0.637401 0.147856 0.024 Uiso 1 1 calc R U . . .
C13 C 0.71898(13) 0.70016(9) 0.16366(10) 0.0214(4) Uani 1 1 d . . . . .
C14 C 0.80753(14) 0.71241(9) 0.20455(11) 0.0237(4) Uani 1 1 d . . . . .
H9 H 0.836477 0.747413 0.196080 0.028 Uiso 1 1 calc R U . . .
C15 C 0.85517(13) 0.67533(9) 0.25728(11) 0.0224(4) Uani 1 1 d . . . . .
C16 C 0.81131(13) 0.62404(9) 0.26905(10) 0.0210(4) Uani 1 1 d . . . . .
H10 H 0.841610 0.598738 0.305382 0.025 Uiso 1 1 calc R U . . .
C17 C 0.66954(14) 0.74491(10) 0.10873(11) 0.0251(4) Uani 1 1 d . . . . .
C18 C 0.73221(17) 0.76534(13) 0.06832(14) 0.0405(6) Uani 1 1 d . . . . .
H11 H 0.755180 0.730529 0.050577 0.061 Uiso 1 1 calc R U . . .
H12 H 0.783355 0.787833 0.097686 0.061 Uiso 1 1 calc R U . . .
H13 H 0.697915 0.790650 0.030998 0.061 Uiso 1 1 calc R U . . .
C19 C 0.58304(15) 0.71896(11) 0.05898(11) 0.0299(5) Uani 1 1 d . . . . .
H14 H 0.598366 0.682955 0.038481 0.045 Uiso 1 1 calc R U . . .
H15 H 0.556007 0.748265 0.023873 0.045 Uiso 1 1 calc R U . . .
H16 H 0.539544 0.709091 0.082828 0.045 Uiso 1 1 calc R U . . .
C20 C 0.64244(18) 0.79919(11) 0.14344(14) 0.0381(6) Uani 1 1 d . . . . .
H17 H 0.611094 0.828357 0.109404 0.057 Uiso 1 1 calc R U . . .
H18 H 0.697096 0.817265 0.174264 0.057 Uiso 1 1 calc R U . . .
H19 H 0.601929 0.786393 0.168665 0.057 Uiso 1 1 calc R U . . .
C21 C 0.95368(14) 0.69110(11) 0.29845(11) 0.0280(5) Uani 1 1 d . . . . .
C22 C 0.96004(18) 0.75720(12) 0.31937(14) 0.0424(6) Uani 1 1 d . . . . .
H20 H 1.021354 0.765752 0.349104 0.064 Uiso 1 1 calc R U . . .
H21 H 0.915748 0.765489 0.343021 0.064 Uiso 1 1 calc R U . . .
H22 H 0.947033 0.782273 0.279239 0.064 Uiso 1 1 calc R U . . .
C23 C 1.01462(16) 0.68040(15) 0.25371(13) 0.0430(7) Uani 1 1 d . . . . .
H23 H 1.016462 0.637811 0.244494 0.064 Uiso 1 1 calc R U . . .
H24 H 1.076205 0.694592 0.276868 0.064 Uiso 1 1 calc R U . . .
H25 H 0.989970 0.701973 0.211304 0.064 Uiso 1 1 calc R U . . .
C24 C 0.98965(14) 0.65233(11) 0.36149(11) 0.0307(5) Uani 1 1 d . . . . .
H26 H 0.992512 0.610827 0.348161 0.046 Uiso 1 1 calc R U . . .
H27 H 0.948852 0.655622 0.388966 0.046 Uiso 1 1 calc R U . . .
H28 H 1.050538 0.665809 0.387556 0.046 Uiso 1 1 calc R U . . .
C25 C 0.51148(13) 0.43391(8) 0.24571(10) 0.0188(4) Uani 1 1 d . . . . .
C26 C 0.44196(13) 0.42472(9) 0.18500(10) 0.0192(4) Uani 1 1 d . . . . .
H29 H 0.445676 0.443530 0.145318 0.023 Uiso 1 1 calc R U . . .
C27 C 0.36737(13) 0.38848(9) 0.18168(10) 0.0189(4) Uani 1 1 d . . . . .
C28 C 0.36289(13) 0.36290(9) 0.24185(10) 0.0205(4) Uani 1 1 d . . . . .
H30 H 0.311744 0.339103 0.240657 0.025 Uiso 1 1 calc R U . . .
C29 C 0.43061(13) 0.37104(8) 0.30341(10) 0.0186(4) Uani 1 1 d . . . . .
C30 C 0.50549(13) 0.40686(9) 0.30408(10) 0.0198(4) Uani 1 1 d . . . . .
H31 H 0.552807 0.412706 0.345102 0.024 Uiso 1 1 calc R U . . .
C31 C 0.29242(13) 0.37631(9) 0.11499(10) 0.0209(4) Uani 1 1 d . . . . .
C32 C 0.31850(17) 0.39744(12) 0.05389(11) 0.0348(5) Uani 1 1 d . . . . .
H32 H 0.326320 0.440669 0.055906 0.052 Uiso 1 1 calc R U . . .
H33 H 0.270371 0.386687 0.012689 0.052 Uiso 1 1 calc R U . . .
H34 H 0.375514 0.378476 0.053971 0.052 Uiso 1 1 calc R U . . .
C33 C 0.27211(18) 0.30960(11) 0.10620(12) 0.0366(6) Uani 1 1 d . . . . .
H35 H 0.326726 0.288417 0.104674 0.055 Uiso 1 1 calc R U . . .
H36 H 0.222980 0.302830 0.064238 0.055 Uiso 1 1 calc R U . . .
H37 H 0.253629 0.294924 0.144084 0.055 Uiso 1 1 calc R U . . .
C34 C 0.20639(17) 0.40922(14) 0.11611(13) 0.0417(6) Uani 1 1 d . . . . .
H38 H 0.187156 0.394734 0.153721 0.063 Uiso 1 1 calc R U . . .
H39 H 0.157965 0.402096 0.073848 0.063 Uiso 1 1 calc R U . . .
H40 H 0.218968 0.451908 0.121467 0.063 Uiso 1 1 calc R U . . .
C35 C 0.42736(14) 0.34099(9) 0.36863(10) 0.0208(4) Uani 1 1 d . . . . .
C36 C 0.51204(14) 0.30190(10) 0.39637(11) 0.0276(4) Uani 1 1 d . . . . .
H41 H 0.509289 0.281684 0.437150 0.041 Uiso 1 1 calc R U . . .
H42 H 0.566591 0.326788 0.407054 0.041 Uiso 1 1 calc R U . . .
H43 H 0.514272 0.272287 0.362610 0.041 Uiso 1 1 calc R U . . .
C37 C 0.34222(15) 0.30259(11) 0.35762(12) 0.0309(5) Uani 1 1 d . . . . .
H44 H 0.340802 0.271887 0.324128 0.046 Uiso 1 1 calc R U . . .
H45 H 0.287992 0.327610 0.341604 0.046 Uiso 1 1 calc R U . . .
H46 H 0.343441 0.283735 0.400071 0.046 Uiso 1 1 calc R U . . .
C38 C 0.4273(2) 0.38818(10) 0.42160(12) 0.0357(6) Uani 1 1 d . . . . .
H47 H 0.372085 0.412338 0.405653 0.054 Uiso 1 1 calc R U . . .
H48 H 0.480737 0.413724 0.429187 0.054 Uiso 1 1 calc R U . . .
H49 H 0.428860 0.368577 0.463741 0.054 Uiso 1 1 calc R U . . .
C39 C 0.41301(12) 0.56092(8) 0.29537(10) 0.0166(3) Uani 1 1 d . . . . .
C40 C 0.47658(12) 0.56350(8) 0.36303(10) 0.0172(4) Uani 1 1 d . . . . .
C41 C 0.43172(12) 0.54225(9) 0.40860(10) 0.0187(4) Uani 1 1 d . . . . .
H50 H 0.457767 0.539060 0.455926 0.022 Uiso 1 1 calc R U . . .
C42 C 0.34128(13) 0.52667(9) 0.37103(10) 0.0186(4) Uani 1 1 d . . . . .
H51 H 0.296822 0.511468 0.389393 0.022 Uiso 1 1 calc R U . . .
C43 C 0.32761(12) 0.53746(8) 0.30111(10) 0.0167(3) Uani 1 1 d . . . . .
Fe2 Fe 0.36358(2) 0.61438(2) 0.35606(2) 0.01650(6) Uani 1 1 d . . . . .
C44 C 0.36611(15) 0.70376(9) 0.33379(11) 0.0253(4) Uani 1 1 d . . . . .
H52 H 0.399174 0.721724 0.307516 0.030 Uiso 1 1 calc R U . . .
C45 C 0.39746(14) 0.69514(9) 0.40434(11) 0.0236(4) Uani 1 1 d . . . . .
H53 H 0.455433 0.706237 0.433545 0.028 Uiso 1 1 calc R U . . .
C46 C 0.32727(15) 0.66705(9) 0.42393(11) 0.0254(4) Uani 1 1 d . . . . .
H54 H 0.330008 0.656253 0.468370 0.030 Uiso 1 1 calc R U . . .
C47 C 0.25230(14) 0.65803(10) 0.36507(12) 0.0277(5) Uani 1 1 d . . . . .
H55 H 0.196105 0.640029 0.363294 0.033 Uiso 1 1 calc R U . . .
C48 C 0.27611(15) 0.68064(10) 0.30935(11) 0.0271(4) Uani 1 1 d . . . . .
H56 H 0.238640 0.680384 0.263846 0.033 Uiso 1 1 calc R U . . .
C49 C 0.57396(12) 0.58220(9) 0.38501(10) 0.0181(4) Uani 1 1 d . . . . .
C50 C 0.59967(13) 0.64093(9) 0.38029(10) 0.0206(4) Uani 1 1 d . . . . .
H57 H 0.555013 0.669292 0.358120 0.025 Uiso 1 1 calc R U . . .
C51 C 0.69106(13) 0.65903(9) 0.40793(11) 0.0216(4) Uani 1 1 d . . . . .
C52 C 0.75520(13) 0.61554(9) 0.43717(10) 0.0225(4) Uani 1 1 d . . . . .
H58 H 0.817165 0.626819 0.454893 0.027 Uiso 1 1 calc R U . . .
C53 C 0.73179(13) 0.55562(9) 0.44146(10) 0.0203(4) Uani 1 1 d . . . . .
C54 C 0.64033(13) 0.53991(9) 0.41558(10) 0.0194(4) Uani 1 1 d . . . . .
H59 H 0.622764 0.499856 0.418746 0.023 Uiso 1 1 calc R U . . .
C55 C 0.71443(14) 0.72531(9) 0.40696(11) 0.0244(4) Uani 1 1 d . . . . .
C56 C 0.68852(16) 0.74719(10) 0.33385(12) 0.0301(5) Uani 1 1 d . . . . .
H60 H 0.721435 0.723931 0.309286 0.045 Uiso 1 1 calc R U . . .
H61 H 0.704616 0.789237 0.333225 0.045 Uiso 1 1 calc R U . . .
H62 H 0.623009 0.742322 0.312466 0.045 Uiso 1 1 calc R U . . .
C57 C 0.66026(15) 0.76091(10) 0.44470(12) 0.0282(5) Uani 1 1 d . . . . .
H63 H 0.675111 0.803197 0.444260 0.042 Uiso 1 1 calc R U . . .
H64 H 0.676176 0.746950 0.491241 0.042 Uiso 1 1 calc R U . . .
H65 H 0.595077 0.755199 0.422584 0.042 Uiso 1 1 calc R U . . .
C58 C 0.81603(15) 0.73730(11) 0.44158(13) 0.0335(5) Uani 1 1 d . . . . .
H66 H 0.852074 0.714860 0.418742 0.050 Uiso 1 1 calc R U . . .
H67 H 0.832468 0.724825 0.488667 0.050 Uiso 1 1 calc R U . . .
H68 H 0.828244 0.779837 0.439382 0.050 Uiso 1 1 calc R U . . .
C59 C 0.80659(13) 0.51041(10) 0.47569(10) 0.0227(4) Uani 1 1 d . . . . .
C60 C 0.87690(14) 0.50698(11) 0.43721(11) 0.0294(5) Uani 1 1 d . . . . .
H69 H 0.846726 0.494148 0.390939 0.044 Uiso 1 1 calc R U . . .
H70 H 0.924445 0.478383 0.459387 0.044 Uiso 1 1 calc R U . . .
H71 H 0.904157 0.546220 0.436886 0.044 Uiso 1 1 calc R U . . .
C61 C 0.76826(15) 0.44769(10) 0.47764(12) 0.0293(5) Uani 1 1 d . . . . .
H72 H 0.722859 0.448819 0.501462 0.044 Uiso 1 1 calc R U . . .
H73 H 0.817655 0.420769 0.501043 0.044 Uiso 1 1 calc R U . . .
H74 H 0.739830 0.433490 0.431671 0.044 Uiso 1 1 calc R U . . .
C62 C 0.85519(15) 0.53036(11) 0.54818(11) 0.0295(5) Uani 1 1 d . . . . .
H75 H 0.885672 0.568420 0.547588 0.044 Uiso 1 1 calc R U . . .
H76 H 0.900263 0.500433 0.570763 0.044 Uiso 1 1 calc R U . . .
H77 H 0.810615 0.534956 0.572391 0.044 Uiso 1 1 calc R U . . .
C63 C 0.23724(12) 0.52592(9) 0.25063(10) 0.0188(4) Uani 1 1 d . . . . .
C64 C 0.19891(13) 0.56270(9) 0.19531(10) 0.0197(4) Uani 1 1 d . . . . .
H78 H 0.233537 0.594691 0.186415 0.024 Uiso 1 1 calc R U . . .
C65 C 0.11027(13) 0.55326(9) 0.15269(10) 0.0206(4) Uani 1 1 d . . . . .
C66 C 0.06095(13) 0.50598(9) 0.16753(10) 0.0223(4) Uani 1 1 d . . . . .
H79 H 0.000293 0.499774 0.139696 0.027 Uiso 1 1 calc R U . . .
C67 C 0.09710(13) 0.46765(9) 0.22141(10) 0.0208(4) Uani 1 1 d . . . . .
C68 C 0.18598(12) 0.47813(9) 0.26262(10) 0.0192(4) Uani 1 1 d . . . . .
H80 H 0.212196 0.452385 0.299472 0.023 Uiso 1 1 calc R U . . .
C69 C 0.06847(14) 0.59208(10) 0.09023(11) 0.0244(4) Uani 1 1 d . . . . .
C70 C 0.09111(17) 0.56369(12) 0.03054(11) 0.0339(5) Uani 1 1 d . . . . .
H81 H 0.069717 0.522466 0.025147 0.051 Uiso 1 1 calc R U . . .
H82 H 0.156971 0.564462 0.038916 0.051 Uiso 1 1 calc R U . . .
H83 H 0.061060 0.586041 -0.010491 0.051 Uiso 1 1 calc R U . . .
C71 C -0.03548(15) 0.59745(11) 0.07392(13) 0.0326(5) Uani 1 1 d . . . . .
H84 H -0.059030 0.625655 0.036953 0.049 Uiso 1 1 calc R U . . .
H85 H -0.049890 0.611634 0.113697 0.049 Uiso 1 1 calc R U . . .
H86 H -0.063541 0.558480 0.060737 0.049 Uiso 1 1 calc R U . . .
C72 C 0.10738(16) 0.65522(10) 0.10035(12) 0.0331(5) Uani 1 1 d . . . . .
H87 H 0.172493 0.653858 0.105651 0.050 Uiso 1 1 calc R U . . .
H88 H 0.098195 0.672582 0.140683 0.050 Uiso 1 1 calc R U . . .
H89 H 0.076341 0.679588 0.061194 0.050 Uiso 1 1 calc R U . . .
C73 C 0.03753(14) 0.41700(10) 0.23514(11) 0.0254(4) Uani 1 1 d . . . . .
C74 C 0.09342(16) 0.37051(11) 0.28383(13) 0.0336(5) Uani 1 1 d . . . . .
H90 H 0.124635 0.389413 0.326970 0.050 Uiso 1 1 calc R U . . .
H91 H 0.138384 0.353074 0.265140 0.050 Uiso 1 1 calc R U . . .
H92 H 0.053080 0.339243 0.290596 0.050 Uiso 1 1 calc R U . . .
C75 C -0.01420(17) 0.38473(12) 0.16955(13) 0.0375(6) Uani 1 1 d . . . . .
H93 H -0.049623 0.351992 0.179657 0.056 Uiso 1 1 calc R U . . .
H94 H 0.029295 0.368925 0.148408 0.056 Uiso 1 1 calc R U . . .
H95 H -0.055165 0.412735 0.138872 0.056 Uiso 1 1 calc R U . . .
C76 C -0.03198(16) 0.44486(12) 0.26539(13) 0.0350(5) Uani 1 1 d . . . . .
H96 H -0.071815 0.413734 0.273202 0.053 Uiso 1 1 calc R U . . .
H97 H -0.068482 0.474374 0.234143 0.053 Uiso 1 1 calc R U . . .
H98 H 0.000159 0.464174 0.308080 0.053 Uiso 1 1 calc R U . . .

loop_
_atom_site_aniso_label
_atom_site_aniso_U_11
_atom_site_aniso_U_22
_atom_site_aniso_U_33
_atom_site_aniso_U_23
_atom_site_aniso_U_13
_atom_site_aniso_U_12
Sn1 0.01375(6) 0.01635(6) 0.02044(7) -0.00030(5) 0.00757(5) 0.00069(5)
S1 0.0228(2) 0.0180(2) 0.0297(3) -0.00003(19) 0.0120(2) -0.00017(18)
S2 0.0273(3) 0.0251(3) 0.0445(3) 0.0017(2) 0.0048(2) 0.0074(2)
S3 0.0407(3) 0.0307(3) 0.0250(3) 0.0059(2) 0.0042(2) -0.0012(2)
S4 0.0214(2) 0.0235(2) 0.0236(2) -0.00158(19) 0.00407(19) 0.00012(19)
C1 0.0156(8) 0.0178(9) 0.0188(9) 0.0007(7) 0.0078(7) 0.0015(7)
C2 0.0161(8) 0.0191(9) 0.0185(9) 0.0007(7) 0.0071(7) 0.0009(7)
C3 0.0161(8) 0.0243(10) 0.0207(9) 0.0029(8) 0.0060(7) 0.0031(7)
C4 0.0214(9) 0.0203(10) 0.0218(9) 0.0054(8) 0.0082(8) 0.0042(7)
C5 0.0188(9) 0.0199(9) 0.0182(9) 0.0005(7) 0.0084(7) 0.0002(7)
Fe1 0.01796(13) 0.01809(13) 0.02017(13) 0.00102(10) 0.00947(11) 0.00232(10)
C6 0.0478(14) 0.0295(12) 0.0214(10) 0.0012(9) 0.0188(10) -0.0011(10)
C7 0.0318(12) 0.0518(15) 0.0312(12) -0.0092(11) 0.0215(10) -0.0072(11)
C8 0.0406(13) 0.0394(14) 0.0351(13) -0.0071(10) 0.0181(11) 0.0151(11)
C9 0.0459(13) 0.0268(11) 0.0268(11) -0.0074(9) 0.0162(10) -0.0060(10)
C10 0.0289(11) 0.0396(13) 0.0179(9) -0.0020(9) 0.0097(8) 0.0019(9)
C11 0.0160(8) 0.0208(9) 0.0236(9) 0.0004(8) 0.0101(7) 0.0007(7)
C12 0.0145(8) 0.0232(10) 0.0237(10) -0.0019(8) 0.0093(7) -0.0001(7)
C13 0.0209(9) 0.0210(10) 0.0256(10) 0.0011(8) 0.0119(8) 0.0005(8)
C14 0.0206(9) 0.0231(10) 0.0311(11) 0.0012(8) 0.0135(8) -0.0045(8)
C15 0.0158(9) 0.0261(10) 0.0278(10) -0.0007(8) 0.0104(8) -0.0014(8)
C16 0.0173(9) 0.0237(10) 0.0242(10) 0.0014(8) 0.0097(8) 0.0011(7)
C17 0.0229(10) 0.0238(10) 0.0308(11) 0.0057(9) 0.0114(8) -0.0008(8)
C18 0.0323(12) 0.0490(16) 0.0444(14) 0.0218(12) 0.0178(11) -0.0004(11)
C19 0.0302(11) 0.0303(12) 0.0277(11) 0.0071(9) 0.0068(9) -0.0007(9)
C20 0.0399(13) 0.0255(12) 0.0458(15) 0.0028(10) 0.0088(11) 0.0063(10)
C21 0.0163(9) 0.0379(12) 0.0306(11) 0.0032(9) 0.0084(8) -0.0050(8)
C22 0.0320(12) 0.0406(14) 0.0480(15) 0.0017(12) 0.0026(11) -0.0172(11)
C23 0.0183(10) 0.074(2) 0.0395(14) 0.0155(13) 0.0133(10) 0.0023(11)
C24 0.0178(9) 0.0437(14) 0.0295(11) 0.0005(10) 0.0058(8) -0.0044(9)
C25 0.0191(9) 0.0156(9) 0.0234(9) -0.0006(7) 0.0089(7) -0.0001(7)
C26 0.0202(9) 0.0185(9) 0.0205(9) 0.0011(7) 0.0085(7) 0.0004(7)
C27 0.0195(9) 0.0174(9) 0.0208(9) -0.0014(7) 0.0076(7) 0.0014(7)
C28 0.0192(9) 0.0186(9) 0.0257(10) 0.0007(8) 0.0100(8) -0.0011(7)
C29 0.0214(9) 0.0161(9) 0.0208(9) 0.0013(7) 0.0103(7) 0.0016(7)
C30 0.0209(9) 0.0188(9) 0.0201(9) -0.0003(7) 0.0070(7) -0.0001(7)
C31 0.0215(9) 0.0209(10) 0.0204(9) -0.0011(7) 0.0069(8) -0.0008(7)
C32 0.0404(13) 0.0413(14) 0.0232(11) -0.0034(10) 0.0108(10) -0.0159(11)
C33 0.0441(14) 0.0267(12) 0.0314(12) 0.0002(9) 0.0009(10) -0.0116(10)
C34 0.0286(12) 0.0609(18) 0.0302(12) -0.0133(12) 0.0012(10) 0.0131(12)
C35 0.0231(9) 0.0185(9) 0.0230(10) 0.0029(8) 0.0103(8) 0.0003(7)
C36 0.0251(10) 0.0297(11) 0.0282(11) 0.0057(9) 0.0085(9) 0.0034(9)
C37 0.0257(10) 0.0373(13) 0.0299(11) 0.0148(10) 0.0088(9) -0.0035(9)
C38 0.0615(16) 0.0243(11) 0.0302(12) 0.0022(9) 0.0270(12) 0.0031(11)
C39 0.0134(8) 0.0163(8) 0.0218(9) -0.0017(7) 0.0077(7) 0.0004(7)
C40 0.0138(8) 0.0153(9) 0.0225(9) -0.0011(7) 0.0055(7) 0.0008(7)
C41 0.0164(8) 0.0177(9) 0.0214(9) 0.0002(7) 0.0052(7) 0.0000(7)
C42 0.0164(8) 0.0187(9) 0.0226(9) -0.0004(7) 0.0087(7) -0.0018(7)
C43 0.0138(8) 0.0158(8) 0.0218(9) -0.0023(7) 0.0074(7) -0.0008(7)
Fe2 0.01303(12) 0.01663(13) 0.02087(13) -0.00188(10) 0.00675(10) 0.00115(10)
C44 0.0308(11) 0.0167(9) 0.0330(11) -0.0007(8) 0.0166(9) 0.0041(8)
C45 0.0218(9) 0.0185(9) 0.0313(11) -0.0077(8) 0.0096(8) -0.0002(8)
C46 0.0301(11) 0.0229(10) 0.0279(11) -0.0035(8) 0.0161(9) 0.0041(8)
C47 0.0176(9) 0.0234(10) 0.0452(13) -0.0056(9) 0.0141(9) 0.0039(8)
C48 0.0267(10) 0.0227(10) 0.0285(11) -0.0029(8) 0.0035(9) 0.0108(8)
C49 0.0135(8) 0.0207(9) 0.0205(9) -0.0028(7) 0.0060(7) -0.0010(7)
C50 0.0152(8) 0.0212(10) 0.0266(10) -0.0031(8) 0.0083(7) 0.0004(7)
C51 0.0172(9) 0.0219(10) 0.0279(10) -0.0036(8) 0.0102(8) -0.0038(7)
C52 0.0130(8) 0.0278(11) 0.0268(10) -0.0037(8) 0.0065(7) -0.0036(7)
C53 0.0153(8) 0.0250(10) 0.0208(9) -0.0020(8) 0.0059(7) 0.0014(7)
C54 0.0165(9) 0.0191(9) 0.0224(9) -0.0023(7) 0.0058(7) -0.0008(7)
C55 0.0206(9) 0.0215(10) 0.0336(11) -0.0044(8) 0.0120(8) -0.0038(8)
C56 0.0355(12) 0.0220(10) 0.0370(12) -0.0040(9) 0.0176(10) -0.0052(9)
C57 0.0288(11) 0.0228(10) 0.0362(12) -0.0055(9) 0.0145(9) -0.0037(8)
C58 0.0236(10) 0.0277(12) 0.0501(15) -0.0078(10) 0.0126(10) -0.0081(9)
C59 0.0149(8) 0.0294(11) 0.0227(10) 0.0011(8) 0.0040(7) 0.0020(8)
C60 0.0184(9) 0.0419(13) 0.0278(11) 0.0055(10) 0.0070(8) 0.0096(9)
C61 0.0227(10) 0.0260(11) 0.0361(12) 0.0045(9) 0.0045(9) 0.0050(8)
C62 0.0243(10) 0.0391(13) 0.0232(10) 0.0011(9) 0.0043(8) -0.0028(9)
C63 0.0140(8) 0.0209(9) 0.0224(9) -0.0047(7) 0.0067(7) 0.0007(7)
C64 0.0166(9) 0.0191(9) 0.0249(10) -0.0025(7) 0.0085(7) -0.0001(7)
C65 0.0177(9) 0.0196(9) 0.0240(10) -0.0046(8) 0.0056(7) 0.0016(7)
C66 0.0141(8) 0.0244(10) 0.0270(10) -0.0062(8) 0.0045(7) -0.0006(7)
C67 0.0161(9) 0.0217(9) 0.0263(10) -0.0054(8) 0.0092(8) -0.0031(7)
C68 0.0149(8) 0.0222(10) 0.0210(9) -0.0016(7) 0.0062(7) 0.0001(7)
C69 0.0195(9) 0.0248(10) 0.0252(10) -0.0013(8) 0.0018(8) 0.0018(8)
C70 0.0335(12) 0.0404(14) 0.0245(11) -0.0022(10) 0.0041(9) 0.0048(10)
C71 0.0218(10) 0.0321(12) 0.0381(13) 0.0005(10) 0.0007(9) 0.0044(9)
C72 0.0321(12) 0.0267(11) 0.0336(12) 0.0029(9) 0.0004(10) -0.0016(9)
C73 0.0170(9) 0.0302(11) 0.0294(11) -0.0021(9) 0.0079(8) -0.0072(8)
C74 0.0258(11) 0.0285(12) 0.0447(14) 0.0045(10) 0.0084(10) -0.0079(9)
C75 0.0348(13) 0.0392(14) 0.0372(13) -0.0074(11) 0.0093(10) -0.0192(11)
C76 0.0245(11) 0.0435(14) 0.0418(14) 0.0020(11) 0.0172(10) -0.0019(10)

loop_
_atom_type_symbol
_atom_type_description
_atom_type_scat_dispersion_real
_atom_type_scat_dispersion_imag
_atom_type_scat_source
C C 0.0033 0.0016 'International Tables Vol C Tables 4.2.6.8 and 6.1.1.4'
H H 0.0000 0.0000 'International Tables Vol C Tables 4.2.6.8 and 6.1.1.4'
S S 0.1246 0.1234 'International Tables Vol C Tables 4.2.6.8 and 6.1.1.4'
Fe Fe 0.3463 0.8444 'International Tables Vol C Tables 4.2.6.8 and 6.1.1.4'
Sn Sn -0.6537 1.4246 'International Tables Vol C Tables 4.2.6.8 and 6.1.1.4'

loop_
_geom_angle_atom_site_label_1
_geom_angle_atom_site_label_2
_geom_angle_atom_site_label_3
_geom_angle
_geom_angle_site_symmetry_1
_geom_angle_site_symmetry_3
_geom_angle_publ_flag
C39 Sn1 C1 109.51(7) . . ?
C39 Sn1 S4 112.59(5) . . ?
C1 Sn1 S4 112.18(5) . . ?
C39 Sn1 S1 110.72(5) . . ?
C1 Sn1 S1 113.16(5) . . ?
S4 Sn1 S1 98.358(18) . . ?
S2 S1 Sn1 96.23(3) . . ?
S3 S2 S1 101.35(3) . . ?
S2 S3 S4 101.85(3) . . ?
S3 S4 Sn1 99.13(3) . . ?
C2 C1 C5 107.59(16) . . ?
C2 C1 Fe1 69.13(10) . . ?
C5 C1 Fe1 69.32(10) . . ?
C2 C1 Sn1 134.45(14) . . ?
C5 C1 Sn1 116.65(13) . . ?
Fe1 C1 Sn1 136.29(10) . . ?
C3 C2 C1 107.07(16) . . ?
C3 C2 C11 121.66(16) . . ?
C1 C2 C11 131.25(17) . . ?
C3 C2 Fe1 69.07(11) . . ?
C1 C2 Fe1 69.62(11) . . ?
C11 C2 Fe1 124.73(13) . . ?
C4 C3 C2 109.30(16) . . ?
C4 C3 Fe1 70.42(11) . . ?
C2 C3 Fe1 69.90(11) . . ?
C4 C3 H1 125.3 . . ?
C2 C3 H1 125.3 . . ?
Fe1 C3 H1 125.9 . . ?
C3 C4 C5 108.04(17) . . ?
C3 C4 Fe1 69.00(11) . . ?
C5 C4 Fe1 69.60(11) . . ?
C3 C4 H2 126.0 . . ?
C5 C4 H2 126.0 . . ?
Fe1 C4 H2 127.0 . . ?
C4 C5 C1 107.99(16) . . ?
C4 C5 C25 125.44(18) . . ?
C1 C5 C25 126.55(17) . . ?
C4 C5 Fe1 69.78(11) . . ?
C1 C5 Fe1 69.40(10) . . ?
C25 C5 Fe1 127.42(14) . . ?
C3 Fe1 C6 133.18(9) . . ?
C3 Fe1 C7 106.84(9) . . ?
C6 Fe1 C7 40.44(10) . . ?
C3 Fe1 C2 41.03(8) . . ?
C6 Fe1 C2 109.80(9) . . ?
C7 Fe1 C2 112.08(9) . . ?
C3 Fe1 C8 110.97(9) . . ?
C6 Fe1 C8 67.73(10) . . ?
C7 Fe1 C8 40.21(11) . . ?
C2 Fe1 C8 141.57(9) . . ?
C3 Fe1 C9 142.42(9) . . ?
C6 Fe1 C9 67.73(9) . . ?
C7 Fe1 C9 67.80(10) . . ?
C2 Fe1 C9 176.55(9) . . ?
C8 Fe1 C9 40.38(10) . . ?
C3 Fe1 C10 173.55(9) . . ?
C6 Fe1 C10 40.36(9) . . ?
C7 Fe1 C10 67.91(9) . . ?
C2 Fe1 C10 136.37(9) . . ?
C8 Fe1 C10 67.75(10) . . ?
C9 Fe1 C10 40.20(10) . . ?
C3 Fe1 C5 68.53(8) . . ?
C6 Fe1 C5 147.63(9) . . ?
C7 Fe1 C5 171.65(10) . . ?
C2 Fe1 C5 69.39(7) . . ?
C8 Fe1 C5 133.82(10) . . ?
C9 Fe1 C5 111.26(9) . . ?
C10 Fe1 C5 117.16(8) . . ?
C3 Fe1 C1 68.86(7) . . ?
C6 Fe1 C1 116.21(9) . . ?
C7 Fe1 C1 144.73(9) . . ?
C2 Fe1 C1 41.25(7) . . ?
C8 Fe1 C1 175.06(10) . . ?
C9 Fe1 C1 137.12(9) . . ?
C10 Fe1 C1 113.00(8) . . ?
C5 Fe1 C1 41.28(7) . . ?
C3 Fe1 C4 40.59(8) . . ?
C6 Fe1 C4 171.45(9) . . ?
C7 Fe1 C4 131.48(9) . . ?
C2 Fe1 C4 69.04(8) . . ?
C8 Fe1 C4 107.58(9) . . ?
C9 Fe1 C4 113.78(9) . . ?
C10 Fe1 C4 145.76(9) . . ?
C5 Fe1 C4 40.62(7) . . ?
C1 Fe1 C4 68.90(8) . . ?
C10 C6 C7 108.1(2) . . ?
C10 C6 Fe1 70.05(12) . . ?
C7 C6 Fe1 69.86(13) . . ?
C10 C6 H3 126.0 . . ?
C7 C6 H3 126.0 . . ?
Fe1 C6 H3 125.7 . . ?
C8 C7 C6 107.9(2) . . ?
C8 C7 Fe1 69.94(13) . . ?
C6 C7 Fe1 69.70(12) . . ?
C8 C7 H4 126.1 . . ?
C6 C7 H4 126.1 . . ?
Fe1 C7 H4 125.9 . . ?
C7 C8 C9 108.2(2) . . ?
C7 C8 Fe1 69.86(13) . . ?
C9 C8 Fe1 69.90(13) . . ?
C7 C8 H5 125.9 . . ?
C9 C8 H5 125.9 . . ?
Fe1 C8 H5 125.9 . . ?
C10 C9 C8 108.0(2) . . ?
C10 C9 Fe1 69.93(13) . . ?
C8 C9 Fe1 69.72(13) . . ?
C10 C9 H6 126.0 . . ?
C8 C9 H6 126.0 . . ?
Fe1 C9 H6 125.9 . . ?
C9 C10 C6 107.9(2) . . ?
C9 C10 Fe1 69.87(13) . . ?
C6 C10 Fe1 69.58(13) . . ?
C9 C10 H7 126.1 . . ?
C6 C10 H7 126.1 . . ?
Fe1 C10 H7 126.1 . . ?
C16 C11 C12 119.13(18) . . ?
C16 C11 C2 118.41(18) . . ?
C12 C11 C2 122.36(17) . . ?
C11 C12 C13 121.08(18) . . ?
C11 C12 H8 119.5 . . ?
C13 C12 H8 119.5 . . ?
C14 C13 C12 117.75(19) . . ?
C14 C13 C17 119.56(18) . . ?
C12 C13 C17 122.69(18) . . ?
C15 C14 C13 122.85(19) . . ?
C15 C14 H9 118.6 . . ?
C13 C14 H9 118.6 . . ?
C14 C15 C16 117.72(18) . . ?
C14 C15 C21 119.50(18) . . ?
C16 C15 C21 122.75(19) . . ?
C15 C16 C11 121.41(19) . . ?
C15 C16 H10 119.3 . . ?
C11 C16 H10 119.3 . . ?
C19 C17 C18 107.83(19) . . ?
C19 C17 C13 112.64(17) . . ?
C18 C17 C13 110.66(17) . . ?
C19 C17 C20 108.26(18) . . ?
C18 C17 C20 109.3(2) . . ?
C13 C17 C20 108.07(18) . . ?
C17 C18 H11 109.5 . . ?
C17 C18 H12 109.5 . . ?
H11 C18 H12 109.5 . . ?
C17 C18 H13 109.5 . . ?
H11 C18 H13 109.5 . . ?
H12 C18 H13 109.5 . . ?
C17 C19 H14 109.5 . . ?
C17 C19 H15 109.5 . . ?
H14 C19 H15 109.5 . . ?
C17 C19 H16 109.5 . . ?
H14 C19 H16 109.5 . . ?
H15 C19 H16 109.5 . . ?
C17 C20 H17 109.5 . . ?
C17 C20 H18 109.5 . . ?
H17 C20 H18 109.5 . . ?
C17 C20 H19 109.5 . . ?
H17 C20 H19 109.5 . . ?
H18 C20 H19 109.5 . . ?
C24 C21 C23 107.83(19) . . ?
C24 C21 C15 112.48(18) . . ?
C23 C21 C15 108.05(19) . . ?
C24 C21 C22 109.2(2) . . ?
C23 C21 C22 109.0(2) . . ?
C15 C21 C22 110.17(19) . . ?
C21 C22 H20 109.5 . . ?
C21 C22 H21 109.5 . . ?
H20 C22 H21 109.5 . . ?
C21 C22 H22 109.5 . . ?
H20 C22 H22 109.5 . . ?
H21 C22 H22 109.5 . . ?
C21 C23 H23 109.5 . . ?
C21 C23 H24 109.5 . . ?
H23 C23 H24 109.5 . . ?
C21 C23 H25 109.5 . . ?
H23 C23 H25 109.5 . . ?
H24 C23 H25 109.5 . . ?
C21 C24 H26 109.5 . . ?
C21 C24 H27 109.5 . . ?
H26 C24 H27 109.5 . . ?
C21 C24 H28 109.5 . . ?
H26 C24 H28 109.5 . . ?
H27 C24 H28 109.5 . . ?
C30 C25 C26 119.29(18) . . ?
C30 C25 C5 120.14(18) . . ?
C26 C25 C5 120.57(17) . . ?
C27 C26 C25 121.42(18) . . ?
C27 C26 H29 119.3 . . ?
C25 C26 H29 119.3 . . ?
C26 C27 C28 117.60(18) . . ?
C26 C27 C31 121.90(17) . . ?
C28 C27 C31 120.49(17) . . ?
C29 C28 C27 122.76(18) . . ?
C29 C28 H30 118.6 . . ?
C27 C28 H30 118.6 . . ?
C28 C29 C30 117.64(17) . . ?
C28 C29 C35 122.62(17) . . ?
C30 C29 C35 119.71(17) . . ?
C25 C30 C29 121.27(18) . . ?
C25 C30 H31 119.4 . . ?
C29 C30 H31 119.4 . . ?
C34 C31 C32 108.5(2) . . ?
C34 C31 C33 109.2(2) . . ?
C32 C31 C33 107.53(18) . . ?
C34 C31 C27 108.39(17) . . ?
C32 C31 C27 112.51(17) . . ?
C33 C31 C27 110.63(17) . . ?
C31 C32 H32 109.5 . . ?
C31 C32 H33 109.5 . . ?
H32 C32 H33 109.5 . . ?
C31 C32 H34 109.5 . . ?
H32 C32 H34 109.5 . . ?
H33 C32 H34 109.5 . . ?
C31 C33 H35 109.5 . . ?
C31 C33 H36 109.5 . . ?
H35 C33 H36 109.5 . . ?
C31 C33 H37 109.5 . . ?
H35 C33 H37 109.5 . . ?
H36 C33 H37 109.5 . . ?
C31 C34 H38 109.5 . . ?
C31 C34 H39 109.5 . . ?
H38 C34 H39 109.5 . . ?
C31 C34 H40 109.5 . . ?
H38 C34 H40 109.5 . . ?
H39 C34 H40 109.5 . . ?
C37 C35 C38 107.80(18) . . ?
C37 C35 C36 109.12(17) . . ?
C38 C35 C36 108.34(19) . . ?
C37 C35 C29 112.15(17) . . ?
C38 C35 C29 110.15(17) . . ?
C36 C35 C29 109.20(16) . . ?
C35 C36 H41 109.5 . . ?
C35 C36 H42 109.5 . . ?
H41 C36 H42 109.5 . . ?
C35 C36 H43 109.5 . . ?
H41 C36 H43 109.5 . . ?
H42 C36 H43 109.5 . . ?
C35 C37 H44 109.5 . . ?
C35 C37 H45 109.5 . . ?
H44 C37 H45 109.5 . . ?
C35 C37 H46 109.5 . . ?
H44 C37 H46 109.5 . . ?
H45 C37 H46 109.5 . . ?
C35 C38 H47 109.5 . . ?
C35 C38 H48 109.5 . . ?
H47 C38 H48 109.5 . . ?
C35 C38 H49 109.5 . . ?
H47 C38 H49 109.5 . . ?
H48 C38 H49 109.5 . . ?
C40 C39 C43 106.90(16) . . ?
C40 C39 Fe2 69.20(10) . . ?
C43 C39 Fe2 69.07(10) . . ?
C40 C39 Sn1 116.87(12) . . ?
C43 C39 Sn1 135.68(14) . . ?
Fe2 C39 Sn1 132.48(9) . . ?
C41 C40 C39 108.40(16) . . ?
C41 C40 C49 122.85(17) . . ?
C39 C40 C49 128.71(17) . . ?
C41 C40 Fe2 69.80(11) . . ?
C39 C40 Fe2 69.45(10) . . ?
C49 C40 Fe2 128.29(13) . . ?
C42 C41 C40 108.23(17) . . ?
C42 C41 Fe2 69.20(11) . . ?
C40 C41 Fe2 69.70(11) . . ?
C42 C41 H50 125.9 . . ?
C40 C41 H50 125.9 . . ?
Fe2 C41 H50 126.8 . . ?
C41 C42 C43 109.41(16) . . ?
C41 C42 Fe2 70.27(11) . . ?
C43 C42 Fe2 70.03(11) . . ?
C41 C42 H51 125.3 . . ?
C43 C42 H51 125.3 . . ?
Fe2 C42 H51 126.0 . . ?
C42 C43 C39 107.07(16) . . ?
C42 C43 C63 120.24(16) . . ?
C39 C43 C63 132.67(17) . . ?
C42 C43 Fe2 69.07(11) . . ?
C39 C43 Fe2 69.32(10) . . ?
C63 C43 Fe2 125.07(13) . . ?
C47 Fe2 C42 105.25(8) . . ?
C47 Fe2 C48 40.69(9) . . ?
C42 Fe2 C48 131.15(9) . . ?
C47 Fe2 C46 40.58(9) . . ?
C42 Fe2 C46 110.81(8) . . ?
C48 Fe2 C46 68.20(9) . . ?
C47 Fe2 C43 111.49(8) . . ?
C42 Fe2 C43 40.89(7) . . ?
C48 Fe2 C43 108.73(8) . . ?
C46 Fe2 C43 141.83(8) . . ?
C47 Fe2 C40 169.77(9) . . ?
C42 Fe2 C40 68.41(7) . . ?
C48 Fe2 C40 149.44(9) . . ?
C46 Fe2 C40 132.80(8) . . ?
C43 Fe2 C40 69.42(7) . . ?
C47 Fe2 C41 129.59(9) . . ?
C42 Fe2 C41 40.53(7) . . ?
C48 Fe2 C41 169.38(9) . . ?
C46 Fe2 C41 106.83(8) . . ?
C43 Fe2 C41 68.94(8) . . ?
C40 Fe2 C41 40.50(7) . . ?
C47 Fe2 C39 145.33(9) . . ?
C42 Fe2 C39 69.11(7) . . ?
C48 Fe2 C39 116.58(8) . . ?
C46 Fe2 C39 174.08(8) . . ?
C43 Fe2 C39 41.60(7) . . ?
C40 Fe2 C39 41.36(7) . . ?
C41 Fe2 C39 69.06(8) . . ?
C47 Fe2 C45 68.00(8) . . ?
C42 Fe2 C45 143.45(8) . . ?
C48 Fe2 C45 67.88(9) . . ?
C46 Fe2 C45 40.35(8) . . ?
C43 Fe2 C45 175.60(8) . . ?
C40 Fe2 C45 111.91(8) . . ?
C41 Fe2 C45 114.93(8) . . ?
C39 Fe2 C45 136.74(8) . . ?
C47 Fe2 C44 68.18(9) . . ?
C42 Fe2 C44 171.68(8) . . ?
C48 Fe2 C44 40.53(9) . . ?
C46 Fe2 C44 67.88(8) . . ?
C43 Fe2 C44 135.50(8) . . ?
C40 Fe2 C44 118.84(8) . . ?
C41 Fe2 C44 147.67(8) . . ?
C39 Fe2 C44 113.10(8) . . ?
C45 Fe2 C44 40.11(9) . . ?
C45 C44 C48 107.78(19) . . ?
C45 C44 Fe2 69.91(12) . . ?
C48 C44 Fe2 68.98(12) . . ?
C45 C44 H52 126.1 . . ?
C48 C44 H52 126.1 . . ?
Fe2 C44 H52 126.6 . . ?
C44 C45 C46 108.37(19) . . ?
C44 C45 Fe2 69.98(12) . . ?
C46 C45 Fe2 69.47(12) . . ?
C44 C45 H53 125.8 . . ?
C46 C45 H53 125.8 . . ?
Fe2 C45 H53 126.3 . . ?
C47 C46 C45 107.77(19) . . ?
C47 C46 Fe2 69.11(12) . . ?
C45 C46 Fe2 70.18(11) . . ?
C47 C46 H54 126.1 . . ?
C45 C46 H54 126.1 . . ?
Fe2 C46 H54 126.2 . . ?
C48 C47 C46 108.09(19) . . ?
C48 C47 Fe2 69.89(11) . . ?
C46 C47 Fe2 70.30(11) . . ?
C48 C47 H55 126.0 . . ?
C46 C47 H55 126.0 . . ?
Fe2 C47 H55 125.4 . . ?
C47 C48 C44 107.98(19) . . ?
C47 C48 Fe2 69.43(12) . . ?
C44 C48 Fe2 70.49(12) . . ?
C47 C48 H56 126.0 . . ?
C44 C48 H56 126.0 . . ?
Fe2 C48 H56 125.7 . . ?
C50 C49 C54 119.46(17) . . ?
C50 C49 C40 121.92(17) . . ?
C54 C49 C40 118.46(17) . . ?
C49 C50 C51 121.09(19) . . ?
C49 C50 H57 119.5 . . ?
C51 C50 H57 119.5 . . ?
C52 C51 C50 117.69(18) . . ?
C52 C51 C55 123.29(18) . . ?
C50 C51 C55 118.98(18) . . ?
C51 C52 C53 122.60(18) . . ?
C51 C52 H58 118.7 . . ?
C53 C52 H58 118.7 . . ?
C54 C53 C52 117.93(18) . . ?
C54 C53 C59 122.62(18) . . ?
C52 C53 C59 119.43(17) . . ?
C53 C54 C49 121.16(18) . . ?
C53 C54 H59 119.4 . . ?
C49 C54 H59 119.4 . . ?
C51 C55 C56 109.51(17) . . ?
C51 C55 C58 112.00(18) . . ?
C56 C55 C58 109.06(18) . . ?
C51 C55 C57 109.26(16) . . ?
C56 C55 C57 109.13(18) . . ?
C58 C55 C57 107.83(18) . . ?
C55 C56 H60 109.5 . . ?
C55 C56 H61 109.5 . . ?
H60 C56 H61 109.5 . . ?
C55 C56 H62 109.5 . . ?
H60 C56 H62 109.5 . . ?
H61 C56 H62 109.5 . . ?
C55 C57 H63 109.5 . . ?
C55 C57 H64 109.5 . . ?
H63 C57 H64 109.5 . . ?
C55 C57 H65 109.5 . . ?
H63 C57 H65 109.5 . . ?
H64 C57 H65 109.5 . . ?
C55 C58 H66 109.5 . . ?
C55 C58 H67 109.5 . . ?
H66 C58 H67 109.5 . . ?
C55 C58 H68 109.5 . . ?
H66 C58 H68 109.5 . . ?
H67 C58 H68 109.5 . . ?
C61 C59 C62 108.49(18) . . ?
C61 C59 C53 112.21(16) . . ?
C62 C59 C53 109.51(18) . . ?
C61 C59 C60 107.96(18) . . ?
C62 C59 C60 108.72(17) . . ?
C53 C59 C60 109.87(17) . . ?
C59 C60 H69 109.5 . . ?
C59 C60 H70 109.5 . . ?
H69 C60 H70 109.5 . . ?
C59 C60 H71 109.5 . . ?
H69 C60 H71 109.5 . . ?
H70 C60 H71 109.5 . . ?
C59 C61 H72 109.5 . . ?
C59 C61 H73 109.5 . . ?
H72 C61 H73 109.5 . . ?
C59 C61 H74 109.5 . . ?
H72 C61 H74 109.5 . . ?
H73 C61 H74 109.5 . . ?
C59 C62 H75 109.5 . . ?
C59 C62 H76 109.5 . . ?
H75 C62 H76 109.5 . . ?
C59 C62 H77 109.5 . . ?
H75 C62 H77 109.5 . . ?
H76 C62 H77 109.5 . . ?
C64 C63 C68 118.88(17) . . ?
C64 C63 C43 123.26(17) . . ?
C68 C63 C43 117.68(18) . . ?
C63 C64 C65 121.23(18) . . ?
C63 C64 H78 119.4 . . ?
C65 C64 H78 119.4 . . ?
C66 C65 C64 117.89(19) . . ?
C66 C65 C69 120.36(18) . . ?
C64 C65 C69 121.73(18) . . ?
C67 C66 C65 122.73(18) . . ?
C67 C66 H79 118.6 . . ?
C65 C66 H79 118.6 . . ?
C66 C67 C68 117.84(18) . . ?
C66 C67 C73 119.56(17) . . ?
C68 C67 C73 122.57(19) . . ?
C67 C68 C63 121.41(19) . . ?
C67 C68 H80 119.3 . . ?
C63 C68 H80 119.3 . . ?
C72 C69 C70 108.6(2) . . ?
C72 C69 C65 111.41(17) . . ?
C70 C69 C65 108.23(17) . . ?
C72 C69 C71 107.25(18) . . ?
C70 C69 C71 109.69(18) . . ?
C65 C69 C71 111.61(18) . . ?
C69 C70 H81 109.5 . . ?
C69 C70 H82 109.5 . . ?
H81 C70 H82 109.5 . . ?
C69 C70 H83 109.5 . . ?
H81 C70 H83 109.5 . . ?
H82 C70 H83 109.5 . . ?
C69 C71 H84 109.5 . . ?
C69 C71 H85 109.5 . . ?
H84 C71 H85 109.5 . . ?
C69 C71 H86 109.5 . . ?
H84 C71 H86 109.5 . . ?
H85 C71 H86 109.5 . . ?
C69 C72 H87 109.5 . . ?
C69 C72 H88 109.5 . . ?
H87 C72 H88 109.5 . . ?
C69 C72 H89 109.5 . . ?
H87 C72 H89 109.5 . . ?
H88 C72 H89 109.5 . . ?
C74 C73 C76 109.13(19) . . ?
C74 C73 C75 107.6(2) . . ?
C76 C73 C75 108.76(19) . . ?
C74 C73 C67 112.39(17) . . ?
C76 C73 C67 107.98(18) . . ?
C75 C73 C67 110.91(18) . . ?
C73 C74 H90 109.5 . . ?
C73 C74 H91 109.5 . . ?
H90 C74 H91 109.5 . . ?
C73 C74 H92 109.5 . . ?
H90 C74 H92 109.5 . . ?
H91 C74 H92 109.5 . . ?
C73 C75 H93 109.5 . . ?
C73 C75 H94 109.5 . . ?
H93 C75 H94 109.5 . . ?
C73 C75 H95 109.5 . . ?
H93 C75 H95 109.5 . . ?
H94 C75 H95 109.5 . . ?
C73 C76 H96 109.5 . . ?
C73 C76 H97 109.5 . . ?
H96 C76 H97 109.5 . . ?
C73 C76 H98 109.5 . . ?
H96 C76 H98 109.5 . . ?
H97 C76 H98 109.5 . . ?

loop_
_geom_bond_atom_site_label_1
_geom_bond_atom_site_label_2
_geom_bond_distance
_geom_bond_site_symmetry_2
_geom_bond_publ_flag
Sn1 C39 2.1363(18) . ?
Sn1 C1 2.1367(18) . ?
Sn1 S4 2.4534(5) . ?
Sn1 S1 2.4567(5) . ?
S1 S2 2.0865(8) . ?
S2 S3 2.0460(9) . ?
S3 S4 2.0804(8) . ?
C1 C2 1.450(2) . ?
C1 C5 1.453(3) . ?
C1 Fe1 2.0619(18) . ?
C2 C3 1.437(3) . ?
C2 C11 1.487(3) . ?
C2 Fe1 2.0553(19) . ?
C3 C4 1.425(3) . ?
C3 Fe1 2.044(2) . ?
C3 H1 0.9500 . ?
C4 C5 1.431(3) . ?
C4 Fe1 2.063(2) . ?
C4 H2 0.9500 . ?
C5 C25 1.490(3) . ?
C5 Fe1 2.0608(18) . ?
Fe1 C6 2.053(2) . ?
Fe1 C7 2.055(2) . ?
Fe1 C8 2.056(2) . ?
Fe1 C9 2.058(2) . ?
Fe1 C10 2.059(2) . ?
C6 C10 1.419(3) . ?
C6 C7 1.420(4) . ?
C6 H3 0.9500 . ?
C7 C8 1.413(4) . ?
C7 H4 0.9500 . ?
C8 C9 1.420(4) . ?
C8 H5 0.9500 . ?
C9 C10 1.415(3) . ?
C9 H6 0.9500 . ?
C10 H7 0.9500 . ?
C11 C16 1.402(3) . ?
C11 C12 1.403(3) . ?
C12 C13 1.404(3) . ?
C12 H8 0.9500 . ?
C13 C14 1.401(3) . ?
C13 C17 1.542(3) . ?
C14 C15 1.399(3) . ?
C14 H9 0.9500 . ?
C15 C16 1.399(3) . ?
C15 C21 1.544(3) . ?
C16 H10 0.9500 . ?
C17 C19 1.535(3) . ?
C17 C18 1.542(3) . ?
C17 C20 1.545(3) . ?
C18 H11 0.9800 . ?
C18 H12 0.9800 . ?
C18 H13 0.9800 . ?
C19 H14 0.9800 . ?
C19 H15 0.9800 . ?
C19 H16 0.9800 . ?
C20 H17 0.9800 . ?
C20 H18 0.9800 . ?
C20 H19 0.9800 . ?
C21 C24 1.536(3) . ?
C21 C23 1.540(3) . ?
C21 C22 1.546(4) . ?
C22 H20 0.9800 . ?
C22 H21 0.9800 . ?
C22 H22 0.9800 . ?
C23 H23 0.9800 . ?
C23 H24 0.9800 . ?
C23 H25 0.9800 . ?
C24 H26 0.9800 . ?
C24 H27 0.9800 . ?
C24 H28 0.9800 . ?
C25 C30 1.394(3) . ?
C25 C26 1.404(3) . ?
C26 C27 1.398(3) . ?
C26 H29 0.9500 . ?
C27 C28 1.406(3) . ?
C27 C31 1.539(3) . ?
C28 C29 1.399(3) . ?
C28 H30 0.9500 . ?
C29 C30 1.409(3) . ?
C29 C35 1.539(3) . ?
C30 H31 0.9500 . ?
C31 C34 1.531(3) . ?
C31 C32 1.532(3) . ?
C31 C33 1.534(3) . ?
C32 H32 0.9800 . ?
C32 H33 0.9800 . ?
C32 H34 0.9800 . ?
C33 H35 0.9800 . ?
C33 H36 0.9800 . ?
C33 H37 0.9800 . ?
C34 H38 0.9800 . ?
C34 H39 0.9800 . ?
C34 H40 0.9800 . ?
C35 C37 1.533(3) . ?
C35 C38 1.536(3) . ?
C35 C36 1.536(3) . ?
C36 H41 0.9800 . ?
C36 H42 0.9800 . ?
C36 H43 0.9800 . ?
C37 H44 0.9800 . ?
C37 H45 0.9800 . ?
C37 H46 0.9800 . ?
C38 H47 0.9800 . ?
C38 H48 0.9800 . ?
C38 H49 0.9800 . ?
C39 C40 1.455(3) . ?
C39 C43 1.463(2) . ?
C39 Fe2 2.0616(18) . ?
C40 C41 1.425(3) . ?
C40 C49 1.494(2) . ?
C40 Fe2 2.0582(18) . ?
C41 C42 1.422(3) . ?
C41 Fe2 2.0596(19) . ?
C41 H50 0.9500 . ?
C42 C43 1.434(3) . ?
C42 Fe2 2.0454(19) . ?
C42 H51 0.9500 . ?
C43 C63 1.492(3) . ?
C43 Fe2 2.0582(19) . ?
Fe2 C47 2.042(2) . ?
Fe2 C48 2.048(2) . ?
Fe2 C46 2.058(2) . ?
Fe2 C45 2.067(2) . ?
Fe2 C44 2.068(2) . ?
C44 C45 1.418(3) . ?
C44 C48 1.426(3) . ?
C44 H52 0.9500 . ?
C45 C46 1.423(3) . ?
C45 H53 0.9500 . ?
C46 C47 1.422(3) . ?
C46 H54 0.9500 . ?
C47 C48 1.422(3) . ?
C47 H55 0.9500 . ?
C48 H56 0.9500 . ?
C49 C50 1.393(3) . ?
C49 C54 1.402(3) . ?
C50 C51 1.413(3) . ?
C50 H57 0.9500 . ?
C51 C52 1.394(3) . ?
C51 C55 1.537(3) . ?
C52 C53 1.407(3) . ?
C52 H58 0.9500 . ?
C53 C54 1.396(3) . ?
C53 C59 1.542(3) . ?
C54 H59 0.9500 . ?
C55 C56 1.538(3) . ?
C55 C58 1.539(3) . ?
C55 C57 1.543(3) . ?
C56 H60 0.9800 . ?
C56 H61 0.9800 . ?
C56 H62 0.9800 . ?
C57 H63 0.9800 . ?
C57 H64 0.9800 . ?
C57 H65 0.9800 . ?
C58 H66 0.9800 . ?
C58 H67 0.9800 . ?
C58 H68 0.9800 . ?
C59 C61 1.537(3) . ?
C59 C62 1.538(3) . ?
C59 C60 1.544(3) . ?
C60 H69 0.9800 . ?
C60 H70 0.9800 . ?
C60 H71 0.9800 . ?
C61 H72 0.9800 . ?
C61 H73 0.9800 . ?
C61 H74 0.9800 . ?
C62 H75 0.9800 . ?
C62 H76 0.9800 . ?
C62 H77 0.9800 . ?
C63 C64 1.398(3) . ?
C63 C68 1.405(3) . ?
C64 C65 1.403(3) . ?
C64 H78 0.9500 . ?
C65 C66 1.400(3) . ?
C65 C69 1.539(3) . ?
C66 C67 1.393(3) . ?
C66 H79 0.9500 . ?
C67 C68 1.400(3) . ?
C67 C73 1.548(3) . ?
C68 H80 0.9500 . ?
C69 C72 1.533(3) . ?
C69 C70 1.538(3) . ?
C69 C71 1.543(3) . ?
C70 H81 0.9800 . ?
C70 H82 0.9800 . ?
C70 H83 0.9800 . ?
C71 H84 0.9800 . ?
C71 H85 0.9800 . ?
C71 H86 0.9800 . ?
C72 H87 0.9800 . ?
C72 H88 0.9800 . ?
C72 H89 0.9800 . ?
C73 C74 1.529(3) . ?
C73 C76 1.541(3) . ?
C73 C75 1.541(3) . ?
C74 H90 0.9800 . ?
C74 H91 0.9800 . ?
C74 H92 0.9800 . ?
C75 H93 0.9800 . ?
C75 H94 0.9800 . ?
C75 H95 0.9800 . ?
C76 H96 0.9800 . ?
C76 H97 0.9800 . ?
C76 H98 0.9800 . ?

loop_
_geom_torsion_atom_site_label_1
_geom_torsion_atom_site_label_2
_geom_torsion_atom_site_label_3
_geom_torsion_atom_site_label_4
_geom_torsion
_geom_torsion_site_symmetry_1
_geom_torsion_site_symmetry_2
_geom_torsion_site_symmetry_3
_geom_torsion_site_symmetry_4
_geom_torsion_publ_flag
C5 C1 C2 C3 -0.3(2) . . . . ?
Fe1 C1 C2 C3 -59.16(13) . . . . ?
Sn1 C1 C2 C3 165.63(15) . . . . ?
C5 C1 C2 C11 177.70(19) . . . . ?
Fe1 C1 C2 C11 118.9(2) . . . . ?
Sn1 C1 C2 C11 -16.3(3) . . . . ?
C5 C1 C2 Fe1 58.84(13) . . . . ?
Sn1 C1 C2 Fe1 -135.20(17) . . . . ?
C1 C2 C3 C4 -0.1(2) . . . . ?
C11 C2 C3 C4 -178.32(17) . . . . ?
Fe1 C2 C3 C4 -59.58(14) . . . . ?
C1 C2 C3 Fe1 59.51(13) . . . . ?
C11 C2 C3 Fe1 -118.74(18) . . . . ?
C2 C3 C4 C5 0.4(2) . . . . ?
Fe1 C3 C4 C5 -58.82(14) . . . . ?
C2 C3 C4 Fe1 59.26(14) . . . . ?
C3 C4 C5 C1 -0.6(2) . . . . ?
Fe1 C4 C5 C1 -59.08(13) . . . . ?
C3 C4 C5 C25 -179.37(18) . . . . ?
Fe1 C4 C5 C25 122.18(19) . . . . ?
C3 C4 C5 Fe1 58.45(14) . . . . ?
C2 C1 C5 C4 0.6(2) . . . . ?
Fe1 C1 C5 C4 59.31(13) . . . . ?
Sn1 C1 C5 C4 -168.23(13) . . . . ?
C2 C1 C5 C25 179.31(18) . . . . ?
Fe1 C1 C5 C25 -121.96(19) . . . . ?
Sn1 C1 C5 C25 10.5(3) . . . . ?
C2 C1 C5 Fe1 -58.72(13) . . . . ?
Sn1 C1 C5 Fe1 132.45(12) . . . . ?
C10 C6 C7 C8 -0.1(3) . . . . ?
Fe1 C6 C7 C8 59.77(16) . . . . ?
C10 C6 C7 Fe1 -59.86(15) . . . . ?
C6 C7 C8 C9 0.0(3) . . . . ?
Fe1 C7 C8 C9 59.63(16) . . . . ?
C6 C7 C8 Fe1 -59.62(15) . . . . ?
C7 C8 C9 C10 0.1(3) . . . . ?
Fe1 C8 C9 C10 59.68(15) . . . . ?
C7 C8 C9 Fe1 -59.61(16) . . . . ?
C8 C9 C10 C6 -0.1(2) . . . . ?
Fe1 C9 C10 C6 59.42(15) . . . . ?
C8 C9 C10 Fe1 -59.55(16) . . . . ?
C7 C6 C10 C9 0.1(2) . . . . ?
Fe1 C6 C10 C9 -59.60(15) . . . . ?
C7 C6 C10 Fe1 59.74(15) . . . . ?
C3 C2 C11 C16 -31.7(3) . . . . ?
C1 C2 C11 C16 150.5(2) . . . . ?
Fe1 C2 C11 C16 -116.93(18) . . . . ?
C3 C2 C11 C12 144.76(19) . . . . ?
C1 C2 C11 C12 -33.0(3) . . . . ?
Fe1 C2 C11 C12 59.5(2) . . . . ?
C16 C11 C12 C13 -0.4(3) . . . . ?
C2 C11 C12 C13 -176.84(18) . . . . ?
C11 C12 C13 C14 2.0(3) . . . . ?
C11 C12 C13 C17 -176.77(18) . . . . ?
C12 C13 C14 C15 -1.7(3) . . . . ?
C17 C13 C14 C15 177.07(19) . . . . ?
C13 C14 C15 C16 -0.1(3) . . . . ?
C13 C14 C15 C21 178.05(19) . . . . ?
C14 C15 C16 C11 1.8(3) . . . . ?
C21 C15 C16 C11 -176.33(19) . . . . ?
C12 C11 C16 C15 -1.5(3) . . . . ?
C2 C11 C16 C15 175.04(18) . . . . ?
C14 C13 C17 C19 167.26(19) . . . . ?
C12 C13 C17 C19 -14.0(3) . . . . ?
C14 C13 C17 C18 46.5(3) . . . . ?
C12 C13 C17 C18 -134.8(2) . . . . ?
C14 C13 C17 C20 -73.2(2) . . . . ?
C12 C13 C17 C20 105.5(2) . . . . ?
C14 C15 C21 C24 169.9(2) . . . . ?
C16 C15 C21 C24 -12.0(3) . . . . ?
C14 C15 C21 C23 -71.2(3) . . . . ?
C16 C15 C21 C23 106.9(2) . . . . ?
C14 C15 C21 C22 47.8(3) . . . . ?
C16 C15 C21 C22 -134.1(2) . . . . ?
C4 C5 C25 C30 58.3(3) . . . . ?
C1 C5 C25 C30 -120.2(2) . . . . ?
Fe1 C5 C25 C30 148.91(16) . . . . ?
C4 C5 C25 C26 -120.5(2) . . . . ?
C1 C5 C25 C26 61.0(3) . . . . ?
Fe1 C5 C25 C26 -29.9(3) . . . . ?
C30 C25 C26 C27 -0.8(3) . . . . ?
C5 C25 C26 C27 178.02(18) . . . . ?
C25 C26 C27 C28 1.9(3) . . . . ?
C25 C26 C27 C31 -177.81(18) . . . . ?
C26 C27 C28 C29 -1.8(3) . . . . ?
C31 C27 C28 C29 177.95(18) . . . . ?
C27 C28 C29 C30 0.5(3) . . . . ?
C27 C28 C29 C35 -177.52(18) . . . . ?
C26 C25 C30 C29 -0.7(3) . . . . ?
C5 C25 C30 C29 -179.45(17) . . . . ?
C28 C29 C30 C25 0.8(3) . . . . ?
C35 C29 C30 C25 178.84(18) . . . . ?
C26 C27 C31 C34 -108.8(2) . . . . ?
C28 C27 C31 C34 71.5(2) . . . . ?
C26 C27 C31 C32 11.2(3) . . . . ?
C28 C27 C31 C32 -168.50(19) . . . . ?
C26 C27 C31 C33 131.5(2) . . . . ?
C28 C27 C31 C33 -48.2(3) . . . . ?
C28 C29 C35 C37 -0.5(3) . . . . ?
C30 C29 C35 C37 -178.44(18) . . . . ?
C28 C29 C35 C38 -120.6(2) . . . . ?
C30 C29 C35 C38 61.5(2) . . . . ?
C28 C29 C35 C36 120.6(2) . . . . ?
C30 C29 C35 C36 -57.4(2) . . . . ?
C43 C39 C40 C41 0.1(2) . . . . ?
Fe2 C39 C40 C41 59.11(13) . . . . ?
Sn1 C39 C40 C41 -172.76(12) . . . . ?
C43 C39 C40 C49 177.79(18) . . . . ?
Fe2 C39 C40 C49 -123.2(2) . . . . ?
Sn1 C39 C40 C49 4.9(3) . . . . ?
C43 C39 C40 Fe2 -59.02(12) . . . . ?
Sn1 C39 C40 Fe2 128.12(12) . . . . ?
C39 C40 C41 C42 -0.3(2) . . . . ?
C49 C40 C41 C42 -178.12(17) . . . . ?
Fe2 C40 C41 C42 58.63(13) . . . . ?
C39 C40 C41 Fe2 -58.90(13) . . . . ?
C49 C40 C41 Fe2 123.25(18) . . . . ?
C40 C41 C42 C43 0.3(2) . . . . ?
Fe2 C41 C42 C43 59.28(13) . . . . ?
C40 C41 C42 Fe2 -58.94(13) . . . . ?
C41 C42 C43 C39 -0.3(2) . . . . ?
Fe2 C42 C43 C39 59.15(13) . . . . ?
C41 C42 C43 C63 -178.70(17) . . . . ?
Fe2 C42 C43 C63 -119.28(17) . . . . ?
C41 C42 C43 Fe2 -59.42(14) . . . . ?
C40 C39 C43 C42 0.1(2) . . . . ?
Fe2 C39 C43 C42 -58.99(13) . . . . ?
Sn1 C39 C43 C42 170.97(15) . . . . ?
C40 C39 C43 C63 178.26(19) . . . . ?
Fe2 C39 C43 C63 119.2(2) . . . . ?
Sn1 C39 C43 C63 -10.9(3) . . . . ?
C40 C39 C43 Fe2 59.10(12) . . . . ?
Sn1 C39 C43 Fe2 -130.04(18) . . . . ?
C48 C44 C45 C46 -0.3(2) . . . . ?
Fe2 C44 C45 C46 -59.05(14) . . . . ?
C48 C44 C45 Fe2 58.77(14) . . . . ?
C44 C45 C46 C47 0.3(2) . . . . ?
Fe2 C45 C46 C47 -59.10(14) . . . . ?
C44 C45 C46 Fe2 59.36(14) . . . . ?
C45 C46 C47 C48 -0.1(2) . . . . ?
Fe2 C46 C47 C48 -59.92(14) . . . . ?
C45 C46 C47 Fe2 59.77(14) . . . . ?
C46 C47 C48 C44 0.0(2) . . . . ?
Fe2 C47 C48 C44 -60.20(14) . . . . ?
C46 C47 C48 Fe2 60.18(14) . . . . ?
C45 C44 C48 C47 0.2(2) . . . . ?
Fe2 C44 C48 C47 59.54(14) . . . . ?
C45 C44 C48 Fe2 -59.36(14) . . . . ?
C41 C40 C49 C50 -113.8(2) . . . . ?
C39 C40 C49 C50 68.8(3) . . . . ?
Fe2 C40 C49 C50 -24.6(3) . . . . ?
C41 C40 C49 C54 61.5(3) . . . . ?
C39 C40 C49 C54 -115.8(2) . . . . ?
Fe2 C40 C49 C54 150.74(15) . . . . ?
C54 C49 C50 C51 -2.3(3) . . . . ?
C40 C49 C50 C51 173.05(18) . . . . ?
C49 C50 C51 C52 3.1(3) . . . . ?
C49 C50 C51 C55 -174.56(18) . . . . ?
C50 C51 C52 C53 -1.7(3) . . . . ?
C55 C51 C52 C53 175.82(19) . . . . ?
C51 C52 C53 C54 -0.4(3) . . . . ?
C51 C52 C53 C59 -178.93(19) . . . . ?
C52 C53 C54 C49 1.3(3) . . . . ?
C59 C53 C54 C49 179.71(18) . . . . ?
C50 C49 C54 C53 0.1(3) . . . . ?
C40 C49 C54 C53 -175.44(18) . . . . ?
C52 C51 C55 C56 121.3(2) . . . . ?
C50 C51 C55 C56 -61.2(2) . . . . ?
C52 C51 C55 C58 0.2(3) . . . . ?
C50 C51 C55 C58 177.66(19) . . . . ?
C52 C51 C55 C57 -119.2(2) . . . . ?
C50 C51 C55 C57 58.3(3) . . . . ?
C54 C53 C59 C61 -0.1(3) . . . . ?
C52 C53 C59 C61 178.28(19) . . . . ?
C54 C53 C59 C62 -120.7(2) . . . . ?
C52 C53 C59 C62 57.7(2) . . . . ?
C54 C53 C59 C60 120.0(2) . . . . ?
C52 C53 C59 C60 -61.6(2) . . . . ?
C42 C43 C63 C64 140.95(19) . . . . ?
C39 C43 C63 C64 -37.0(3) . . . . ?
Fe2 C43 C63 C64 56.5(2) . . . . ?
C42 C43 C63 C68 -34.2(3) . . . . ?
C39 C43 C63 C68 147.9(2) . . . . ?
Fe2 C43 C63 C68 -118.67(17) . . . . ?
C68 C63 C64 C65 1.1(3) . . . . ?
C43 C63 C64 C65 -173.97(18) . . . . ?
C63 C64 C65 C66 0.4(3) . . . . ?
C63 C64 C65 C69 -177.84(18) . . . . ?
C64 C65 C66 C67 -1.6(3) . . . . ?
C69 C65 C66 C67 176.69(18) . . . . ?
C65 C66 C67 C68 1.2(3) . . . . ?
C65 C66 C67 C73 179.00(18) . . . . ?
C66 C67 C68 C63 0.5(3) . . . . ?
C73 C67 C68 C63 -177.31(18) . . . . ?
C64 C63 C68 C67 -1.6(3) . . . . ?
C43 C63 C68 C67 173.78(17) . . . . ?
C66 C65 C69 C72 151.8(2) . . . . ?
C64 C65 C69 C72 -30.0(3) . . . . ?
C66 C65 C69 C70 -88.8(2) . . . . ?
C64 C65 C69 C70 89.4(2) . . . . ?
C66 C65 C69 C71 32.0(3) . . . . ?
C64 C65 C69 C71 -149.81(19) . . . . ?
C66 C67 C73 C74 165.59(19) . . . . ?
C68 C67 C73 C74 -16.7(3) . . . . ?
C66 C67 C73 C76 -74.0(2) . . . . ?
C68 C67 C73 C76 103.7(2) . . . . ?
C66 C67 C73 C75 45.1(3) . . . . ?
C68 C67 C73 C75 -137.2(2) . . . . ?
